data_4309069
loop_
_publ_author_name
'Michael Seitz'
'Anja Kaiser'
'Sabine Stempfhuber'
'Manfred Zabel'
'Oliver Reiser'

_publ_section_title
;
Enantiomerically Pure Pentagonal-Bipyramidal Metal Complexes with
Predetermined Helicity in the Solid and Solution States
;
_journal_name_full 'Inorganic Chemistry'
_journal_page_first 4630
_journal_page_last 4636
_journal_paper_doi 10.1021/ic050014b
_journal_volume 44
_journal_year 2005
_chemical_absolute_configuration ad
_chemical_compound_source 'see text'
_chemical_formula_moiety 'C27 H31 Mg N3 O6, 2(Cl O4), (H2 O)'
_chemical_formula_sum 'C27 H33 Cl2 Mg N3 O15'
_chemical_formula_weight 734.78
_chemical_name_systematic ?
_space_group_IT_number 4
_symmetry_cell_setting monoclinic
_symmetry_Int_Tables_number 4
_symmetry_space_group_name_Hall 'P 2yb'
_symmetry_space_group_name_H-M 'P 1 21 1'
_atom_sites_solution_hydrogens geom
_atom_sites_solution_primary direct
_atom_sites_solution_secondary difmap
_audit_creation_date 'Jul 14 08:33:18 2004'
_audit_creation_method 'PLATON <TABLE ACC> option'
_cell_angle_alpha 90
_cell_angle_beta 96.846(11)
_cell_angle_gamma 90
_cell_formula_units_Z 4
_cell_length_a 8.6129(8)
_cell_length_b 19.3622(11)
_cell_length_c 20.792(2)
_cell_measurement_reflns_used 8000
_cell_measurement_temperature 173
_cell_measurement_theta_max 25.30
_cell_measurement_theta_min 2.32
_cell_volume 3442.6(5)
_computing_cell_refinement 'STOE (1998)'
_computing_data_collection 'STOE (1998)'
_computing_data_reduction 'STOE (1998)'
_computing_molecular_graphics 'PLATON (Spek, 1990)'
_computing_publication_material 'PLATON (Spek, 1990)'
_computing_structure_refinement 'SHELXL-97 (Sheldrick, 1997)'
_computing_structure_solution 'SIR-97 (Altomare, 1993)'
_diffrn_ambient_temperature 173(1)
_diffrn_measured_fraction_theta_full 0.991
_diffrn_measured_fraction_theta_max 0.991
_diffrn_measurement_device_type 'STOE-IPDS diffractometer'
_diffrn_measurement_method rotation
_diffrn_radiation_monochromator graphite
_diffrn_radiation_source 'fine-focus sealed tube'
_diffrn_radiation_type 'Mo K\a'
_diffrn_radiation_wavelength 0.71073
_diffrn_reflns_av_R_equivalents 0.0645
_diffrn_reflns_av_sigmaI/netI 0.1500
_diffrn_reflns_limit_h_max 10
_diffrn_reflns_limit_h_min -10
_diffrn_reflns_limit_k_max 23
_diffrn_reflns_limit_k_min -20
_diffrn_reflns_limit_l_max 24
_diffrn_reflns_limit_l_min -24
_diffrn_reflns_number 23013
_diffrn_reflns_reduction_process ' ?'
_diffrn_reflns_theta_full 25.30
_diffrn_reflns_theta_max 25.30
_diffrn_reflns_theta_min 2.32
_diffrn_standards_decay_% 0
_diffrn_standards_interval_count 0
_diffrn_standards_interval_time 0
_diffrn_standards_number 0
_exptl_absorpt_coefficient_mu 0.279
_exptl_absorpt_correction_type none
_exptl_crystal_colour 'tranlucent colourless'
_exptl_crystal_density_diffrn 1.418
_exptl_crystal_density_method 'Not Measured'
_exptl_crystal_description rod
_exptl_crystal_F_000 1528
_exptl_crystal_size_max 0.16
_exptl_crystal_size_mid 0.06
_exptl_crystal_size_min 0.04
_platon_squeeze_details ' ?'
_refine_diff_density_max 0.349
_refine_diff_density_min -0.249
_refine_diff_density_rms 0.065
_refine_ls_abs_structure_details 'Flack H.D. (1983), Acta Cryst. A39, 876-881'
_refine_ls_abs_structure_Flack 0.16(8)
_refine_ls_extinction_method none
_refine_ls_goodness_of_fit_ref 0.743
_refine_ls_hydrogen_treatment mixed
_refine_ls_matrix_type full
_refine_ls_number_parameters 848
_refine_ls_number_reflns 11230
_refine_ls_number_restraints 1
_refine_ls_restrained_S_all 0.743
_refine_ls_R_factor_all 0.1197
_refine_ls_R_factor_gt 0.0605
_refine_ls_shift/su_max 0.002
_refine_ls_shift/su_mean 0.000
_refine_ls_structure_factor_coef Fsqd
_refine_ls_weighting_details 'calc w=1/[\s^2^(Fo^2^)+(0.0572P)^2^]         where P=(Fo^2^+2Fc^2^)/3'
_refine_ls_weighting_scheme calc
_refine_ls_wR_factor_gt 0.1209
_refine_ls_wR_factor_ref 0.1359
_reflns_number_gt 4892
_reflns_number_total 11230
_reflns_threshold_expression I>2\s(I)
_cod_data_source_file ic050014brom20050105_070046.cif
_cod_data_source_block d102
_cod_depositor_comments
;
The following automatic conversions were performed:
'_symmetry_cell_setting' value 'Monoclinic' changed to 'monoclinic'
according to '/home/saulius/struct/CIF-dictionaries/cif_core.dic'
dictionary named 'cif_core.dic' version 2.4.1 from 2010-06-29.

Automatic conversion script
Id: cif_fix_enum 1527 2010-12-29 10:47:43Z saulius 
;
_cod_original_cell_volume 3442.7(5)
_cod_original_sg_symbol_H-M 'P 21'
_cod_database_code 4309069

loop_
_symmetry_equiv_pos_as_xyz
x,y,z
-x,1/2+y,-z

loop_
_atom_site_aniso_label
_atom_site_aniso_U_11
_atom_site_aniso_U_22
_atom_site_aniso_U_33
_atom_site_aniso_U_23
_atom_site_aniso_U_13
_atom_site_aniso_U_12
Mg1 0.0444(11) 0.0477(14) 0.0643(13) 0.0005(11) 0.0038(10) -0.0041(11)
O1 0.049(2) 0.060(3) 0.067(3) 0.007(2) -0.001(2) -0.008(2)
O2 0.049(2) 0.053(3) 0.080(3) -0.002(3) 0.000(2) 0.002(2)
O3 0.061(3) 0.058(3) 0.070(3) 0.005(3) 0.003(2) -0.013(2)
O4 0.065(3) 0.044(3) 0.099(4) -0.011(3) 0.009(3) -0.002(2)
O5 0.090(4) 0.128(6) 0.065(3) -0.030(4) 0.010(3) 0.003(4)
O6 0.092(4) 0.045(3) 0.079(3) 0.005(3) 0.034(3) 0.002(3)
N1 0.055(4) 0.066(5) 0.092(5) 0.000(4) -0.004(3) -0.004(3)
N2 0.046(3) 0.055(4) 0.047(3) 0.003(3) 0.009(2) 0.004(3)
N3 0.053(3) 0.063(4) 0.065(4) -0.012(3) 0.008(3) 0.000(3)
C1 0.078(5) 0.081(6) 0.059(4) 0.022(4) -0.016(4) -0.007(5)
C2 0.065(5) 0.094(7) 0.080(6) 0.025(5) -0.012(4) -0.028(5)
C3 0.062(5) 0.113(9) 0.096(6) 0.031(6) -0.015(4) -0.012(5)
C4 0.079(6) 0.090(8) 0.132(9) 0.057(7) -0.019(6) -0.015(6)
C5 0.092(7) 0.056(6) 0.170(11) 0.049(7) -0.023(7) -0.009(5)
C6 0.051(4) 0.043(5) 0.134(8) 0.011(5) -0.006(4) -0.015(4)
C7 0.086(6) 0.057(6) 0.120(7) -0.004(6) -0.009(5) -0.015(5)
C8 0.064(5) 0.068(6) 0.104(6) -0.038(5) 0.005(4) 0.003(4)
C9 0.058(4) 0.080(6) 0.086(6) -0.032(5) 0.017(4) 0.002(4)
C10 0.109(8) 0.133(10) 0.087(7) -0.048(7) 0.021(6) -0.002(7)
C11 0.054(4) 0.100(7) 0.048(4) -0.020(4) 0.005(4) -0.023(4)
C12 0.056(4) 0.074(6) 0.050(4) -0.005(4) -0.010(3) -0.003(4)
C13 0.067(5) 0.094(7) 0.056(4) 0.006(5) -0.009(4) -0.020(5)
C14 0.079(6) 0.089(7) 0.095(7) 0.039(6) -0.032(5) -0.014(5)
C15 0.076(6) 0.105(8) 0.098(7) 0.021(6) 0.007(5) 0.007(5)
C16 0.073(5) 0.094(7) 0.074(5) 0.035(5) 0.005(4) 0.017(5)
C17 0.065(4) 0.082(6) 0.052(4) 0.021(4) 0.009(3) 0.010(4)
C18 0.066(4) 0.054(5) 0.048(4) 0.001(4) 0.015(3) -0.004(4)
C19 0.063(4) 0.051(4) 0.064(4) -0.003(4) 0.026(3) 0.006(4)
C20 0.099(6) 0.071(6) 0.077(5) -0.014(4) 0.030(5) 0.018(5)
C21 0.050(4) 0.044(4) 0.048(4) -0.002(3) 0.013(3) -0.001(3)
C22 0.043(3) 0.053(4) 0.048(4) 0.006(3) 0.006(3) -0.009(3)
C23 0.069(5) 0.065(5) 0.063(5) 0.004(4) 0.012(4) -0.011(4)
C24 0.066(5) 0.088(7) 0.078(5) 0.002(5) 0.027(4) 0.007(5)
C25 0.077(5) 0.138(9) 0.052(5) 0.009(6) 0.013(4) -0.004(6)
C26 0.071(5) 0.121(8) 0.072(5) -0.013(5) 0.022(4) 0.020(5)
C27 0.058(4) 0.072(5) 0.054(4) -0.006(4) 0.007(3) -0.001(4)
Mg2 0.0445(11) 0.0486(14) 0.0608(13) 0.0000(11) 0.0068(10) -0.0023(11)
O7 0.052(2) 0.057(3) 0.081(3) 0.000(3) 0.012(2) -0.004(2)
O8 0.048(2) 0.061(3) 0.067(3) -0.001(2) 0.012(2) 0.003(2)
O9 0.062(3) 0.050(3) 0.079(4) -0.001(3) 0.008(3) 0.000(3)
O10 0.062(3) 0.049(3) 0.064(3) 0.000(2) 0.003(2) 0.001(2)
O11 0.096(4) 0.067(4) 0.061(3) -0.016(3) 0.014(3) 0.008(3)
O12 0.100(4) 0.051(4) 0.093(4) 0.007(3) 0.007(3) -0.009(3)
N4 0.064(4) 0.060(4) 0.058(4) -0.003(3) 0.008(3) 0.002(3)
N5 0.061(3) 0.050(4) 0.059(3) -0.003(3) 0.004(3) 0.001(3)
N6 0.051(3) 0.046(4) 0.066(4) -0.007(3) 0.014(3) 0.006(3)
C28 0.093(6) 0.077(6) 0.065(5) -0.005(5) 0.018(4) -0.003(5)
C29 0.052(4) 0.073(6) 0.075(5) -0.003(5) 0.019(4) 0.001(4)
C30 0.086(6) 0.090(7) 0.069(5) 0.016(5) 0.009(4) -0.007(5)
C31 0.112(7) 0.092(7) 0.058(5) 0.020(5) -0.013(5) 0.010(6)
C32 0.092(6) 0.076(6) 0.093(6) 0.030(5) 0.008(5) -0.001(5)
C33 0.059(4) 0.064(6) 0.076(5) -0.002(4) 0.008(4) 0.004(4)
C34 0.072(5) 0.056(5) 0.070(5) 0.008(4) 0.007(4) 0.010(4)
C35 0.052(4) 0.043(4) 0.093(5) 0.011(4) 0.020(4) -0.003(4)
C36 0.046(4) 0.066(5) 0.078(5) -0.014(4) 0.008(3) 0.009(4)
C37 0.100(6) 0.085(6) 0.078(6) 0.004(5) 0.032(5) 0.042(5)
C38 0.057(4) 0.051(4) 0.052(4) 0.004(4) 0.009(3) 0.005(4)
C39 0.051(4) 0.046(4) 0.056(4) 0.002(3) 0.001(3) -0.010(3)
C40 0.058(4) 0.055(5) 0.053(4) -0.009(4) -0.003(3) -0.011(4)
C41 0.077(5) 0.065(5) 0.039(4) 0.011(3) -0.004(4) -0.017(4)
C42 0.067(5) 0.060(5) 0.072(5) 0.007(4) -0.006(4) 0.000(4)
C43 0.077(5) 0.069(6) 0.063(5) 0.003(4) -0.008(4) 0.028(4)
C44 0.058(4) 0.068(5) 0.052(4) 0.008(4) -0.002(3) 0.005(4)
C45 0.073(5) 0.044(5) 0.078(5) -0.009(4) 0.023(4) 0.000(4)
C46 0.074(5) 0.054(5) 0.085(6) -0.015(4) 0.005(4) 0.019(4)
C47 0.132(8) 0.044(5) 0.105(7) -0.016(5) 0.012(6) 0.008(5)
C48 0.056(4) 0.048(5) 0.075(5) 0.012(4) 0.002(4) -0.009(4)
C49 0.044(4) 0.076(6) 0.068(4) 0.019(4) 0.004(3) -0.011(4)
C50 0.084(6) 0.070(6) 0.091(6) 0.023(5) -0.008(5) -0.030(5)
C51 0.080(6) 0.120(9) 0.077(6) 0.025(6) -0.002(5) -0.033(6)
C52 0.077(6) 0.143(10) 0.077(6) 0.020(7) 0.021(4) 0.002(7)
C53 0.065(5) 0.108(7) 0.076(6) 0.021(5) 0.026(4) 0.000(5)
C54 0.045(4) 0.074(6) 0.082(5) 0.015(4) 0.008(4) -0.009(4)
Cl1 0.0594(10) 0.0734(14) 0.0552(10) -0.0114(10) 0.0121(8) -0.0050(10)
O13 0.083(4) 0.068(4) 0.165(6) -0.036(4) -0.004(4) -0.020(3)
O14 0.132(5) 0.118(5) 0.060(3) -0.004(4) 0.008(3) -0.036(4)
O15 0.082(4) 0.226(9) 0.110(4) 0.030(5) 0.042(3) 0.025(5)
O16 0.112(4) 0.070(4) 0.093(4) 0.009(3) 0.020(3) 0.016(4)
Cl2 0.0555(10) 0.0756(15) 0.0934(15) 0.0295(12) 0.0159(11) 0.0070(12)
O17 0.166(8) 0.244(12) 0.257(11) 0.018(9) 0.068(8) -0.136(9)
O18 0.157(6) 0.144(7) 0.113(5) -0.022(5) 0.058(4) -0.085(5)
O19 0.096(5) 0.238(11) 0.199(8) 0.124(7) 0.003(5) 0.042(6)
O20 0.215(9) 0.180(10) 0.138(7) 0.007(6) 0.016(6) 0.110(8)
Cl3 0.0617(11) 0.0674(14) 0.0708(12) -0.0072(10) 0.0138(9) -0.0141(10)
O21 0.048(3) 0.177(7) 0.108(4) -0.055(4) 0.035(3) -0.038(4)
O22 0.164(7) 0.268(11) 0.062(4) 0.006(5) -0.025(4) -0.066(7)
O23 0.127(6) 0.093(5) 0.209(8) 0.053(5) 0.019(5) 0.006(5)
O24 0.123(5) 0.134(6) 0.145(6) -0.053(5) 0.070(5) -0.032(5)
Cl4 0.0650(12) 0.0680(15) 0.0963(15) 0.0115(13) 0.0034(11) -0.0006(12)
O25 0.095(5) 0.212(9) 0.121(5) 0.050(6) 0.029(4) -0.025(5)
O26 0.299(13) 0.063(6) 0.330(14) -0.045(7) 0.132(11) -0.012(7)
O27 0.154(7) 0.300(13) 0.100(5) -0.065(7) 0.048(5) -0.046(8)
O28 0.065(4) 0.177(9) 0.420(15) 0.182(10) 0.030(6) 0.035(5)

loop_
_atom_site_label
_atom_site_type_symbol
_atom_site_thermal_displace_type
_atom_site_fract_x
_atom_site_fract_y
_atom_site_fract_z
_atom_site_occupancy
_atom_site_U_iso_or_equiv
_atom_site_calc_flag
_atom_site_refinement_flags
_atom_site_attached_hydrogens
Mg1 Mg Uani 0.9429(2) 0.18568(13) 0.79851(11) 1.000 0.0524(7) . . 0
O1 O Uani 1.1800(5) 0.1932(2) 0.7937(2) 1.000 0.0593(16) . . 2
O2 O Uani 0.7034(4) 0.1866(2) 0.7946(2) 1.000 0.0613(16) . . 2
O3 O Uani 0.9407(5) 0.1370(3) 0.6989(2) 1.000 0.0634(17) . . 0
O4 O Uani 0.9295(5) 0.2957(2) 0.8381(3) 1.000 0.0694(19) . . 0
O5 O Uani 1.0495(6) 0.1782(4) 1.0192(2) 1.000 0.094(3) . . 0
O6 O Uani 0.9253(6) -0.0483(3) 0.8259(2) 1.000 0.0701(19) . . 0
N1 N Uani 0.9168(6) 0.2675(3) 0.7160(3) 1.000 0.072(3) . . 0
N2 N Uani 0.9283(5) 0.0676(3) 0.8105(2) 1.000 0.0491(19) . . 0
N3 N Uani 0.9978(6) 0.1846(3) 0.9100(3) 1.000 0.060(2) . . 0
C1 C Uani 0.8795(9) 0.1719(4) 0.6411(3) 1.000 0.075(3) . . 0
C2 C Uani 0.8971(9) 0.2472(5) 0.6534(4) 1.000 0.081(3) . . 0
C3 C Uani 0.8861(9) 0.2951(6) 0.6024(5) 1.000 0.092(4) . . 0
C4 C Uani 0.9007(10) 0.3650(6) 0.6177(6) 1.000 0.103(4) . . 0
C5 C Uani 0.9209(11) 0.3859(5) 0.6829(6) 1.000 0.109(5) . . 0
C6 C Uani 0.9262(8) 0.3364(4) 0.7300(5) 1.000 0.077(3) . . 0
C7 C Uani 0.9501(10) 0.3545(5) 0.7999(4) 1.000 0.089(4) . . 0
C8 C Uani 0.9525(9) 0.3078(5) 0.9047(4) 1.000 0.079(3) . . 0
C9 C Uani 0.9122(9) 0.2401(5) 0.9387(4) 1.000 0.074(3) . . 0
C10 C Uani 0.9570(12) 0.2388(6) 1.0094(4) 1.000 0.109(5) . . 0
C11 C Uani 1.0704(8) 0.1517(5) 0.9596(3) 1.000 0.067(3) . . 0
C12 C Uani 1.1646(8) 0.0888(4) 0.9599(3) 1.000 0.061(3) . . 0
C13 C Uani 1.1729(8) 0.0459(5) 1.0147(3) 1.000 0.074(3) . . 0
C14 C Uani 1.2542(11) -0.0170(5) 1.0136(5) 1.000 0.091(4) . . 0
C15 C Uani 1.3299(10) -0.0354(5) 0.9612(5) 1.000 0.093(4) . . 0
C16 C Uani 1.3209(9) 0.0083(5) 0.9105(4) 1.000 0.081(3) . . 0
C17 C Uani 1.2409(8) 0.0697(4) 0.9083(3) 1.000 0.066(3) . . 0
C18 C Uani 0.9380(8) 0.0645(4) 0.6926(3) 1.000 0.055(3) . . 0
C19 C Uani 1.0105(8) 0.0358(4) 0.7559(3) 1.000 0.058(2) . . 0
C20 C Uani 0.9945(10) -0.0405(4) 0.7669(4) 1.000 0.081(3) . . 0
C21 C Uani 0.8912(7) 0.0163(4) 0.8449(3) 1.000 0.047(2) . . 0
C22 C Uani 0.8186(7) 0.0185(4) 0.9050(3) 1.000 0.048(2) . . 0
C23 C Uani 0.8447(8) -0.0326(4) 0.9500(3) 1.000 0.065(3) . . 0
C24 C Uani 0.7905(9) -0.0314(5) 1.0096(4) 1.000 0.076(3) . . 0
C25 C Uani 0.7098(9) 0.0247(6) 1.0259(4) 1.000 0.089(4) . . 0
C26 C Uani 0.6764(9) 0.0804(5) 0.9811(4) 1.000 0.087(4) . . 0
C27 C Uani 0.7304(7) 0.0760(4) 0.9209(3) 1.000 0.061(3) . . 0
Mg2 Mg Uani 0.4815(2) 0.17659(12) 0.28819(10) 1.000 0.0513(7) . . 0
O7 O Uani 0.2418(5) 0.1763(2) 0.2826(2) 1.000 0.0630(16) . . 2
O8 O Uani 0.7199(4) 0.1836(2) 0.28337(19) 1.000 0.0583(16) . . 2
O9 O Uani 0.4834(5) 0.1065(2) 0.2013(2) 1.000 0.0637(19) . . 0
O10 O Uani 0.4602(5) 0.2904(2) 0.3041(2) 1.000 0.0587(17) . . 0
O11 O Uani 0.5812(6) 0.2085(3) 0.5072(2) 1.000 0.074(2) . . 0
O12 O Uani 0.4582(6) -0.0497(3) 0.3564(3) 1.000 0.082(2) . . 0
N4 N Uani 0.4500(6) 0.2376(3) 0.1911(3) 1.000 0.061(2) . . 0
N5 N Uani 0.4635(6) 0.0608(3) 0.3221(3) 1.000 0.0569(19) . . 0
N6 N Uani 0.5361(6) 0.1970(3) 0.3973(3) 1.000 0.054(2) . . 0
C28 C Uani 0.4239(10) 0.1279(4) 0.1375(4) 1.000 0.078(3) . . 0
C29 C Uani 0.4303(8) 0.2057(4) 0.1335(4) 1.000 0.066(3) . . 0
C30 C Uani 0.4136(9) 0.2394(5) 0.0743(4) 1.000 0.082(3) . . 0
C31 C Uani 0.4094(10) 0.3102(6) 0.0741(4) 1.000 0.089(4) . . 0
C32 C Uani 0.4238(9) 0.3452(5) 0.1314(4) 1.000 0.087(3) . . 0
C33 C Uani 0.4463(8) 0.3067(4) 0.1925(4) 1.000 0.066(3) . . 0
C34 C Uani 0.4650(9) 0.3406(4) 0.2555(3) 1.000 0.066(3) . . 0
C35 C Uani 0.4814(8) 0.3176(4) 0.3687(4) 1.000 0.062(3) . . 0
C36 C Uani 0.4490(8) 0.2598(4) 0.4125(3) 1.000 0.063(3) . . 0
C37 C Uani 0.5033(10) 0.2725(5) 0.4859(4) 1.000 0.086(3) . . 0
C38 C Uani 0.5989(7) 0.1727(4) 0.4519(3) 1.000 0.053(2) . . 0
C39 C Uani 0.6875(7) 0.1069(3) 0.4621(3) 1.000 0.051(2) . . 0
C40 C Uani 0.6773(7) 0.0689(4) 0.5171(3) 1.000 0.056(3) . . 0
C41 C Uani 0.7503(8) 0.0059(4) 0.5279(3) 1.000 0.061(3) . . 0
C42 C Uani 0.8415(8) -0.0194(4) 0.4811(4) 1.000 0.068(3) . . 0
C43 C Uani 0.8581(9) 0.0190(4) 0.4267(4) 1.000 0.071(3) . . 0
C44 C Uani 0.7825(7) 0.0819(4) 0.4164(3) 1.000 0.060(3) . . 0
C45 C Uani 0.4817(8) 0.0341(4) 0.2086(3) 1.000 0.064(3) . . 0
C46 C Uani 0.5524(9) 0.0193(4) 0.2762(4) 1.000 0.071(3) . . 0
C47 C Uani 0.5399(12) -0.0550(4) 0.2991(5) 1.000 0.094(4) . . 0
C48 C Uani 0.4210(8) 0.0182(4) 0.3636(4) 1.000 0.060(3) . . 0
C49 C Uani 0.3404(7) 0.0326(4) 0.4195(3) 1.000 0.063(3) . . 0
C50 C Uani 0.3483(9) -0.0151(4) 0.4716(4) 1.000 0.083(3) . . 0
C51 C Uani 0.2833(11) 0.0011(6) 0.5274(5) 1.000 0.093(4) . . 0
C52 C Uani 0.2120(10) 0.0651(7) 0.5332(4) 1.000 0.098(4) . . 0
C53 C Uani 0.1988(9) 0.1120(5) 0.4830(4) 1.000 0.082(3) . . 0
C54 C Uani 0.2599(7) 0.0951(4) 0.4252(4) 1.000 0.067(3) . . 0
Cl1 Cl Uani 0.9563(2) 0.05661(10) 0.20345(8) 1.000 0.0622(7) . . 0
O13 O Uani 0.8597(7) -0.0006(3) 0.1987(3) 1.000 0.107(3) . . 0
O14 O Uani 1.0223(7) 0.0658(4) 0.2693(2) 1.000 0.104(3) . . 0
O15 O Uani 1.0755(7) 0.0477(5) 0.1657(3) 1.000 0.137(4) . . 0
O16 O Uani 0.8664(7) 0.1160(3) 0.1840(3) 1.000 0.091(2) . . 0
Cl2 Cl Uani 0.5347(2) 0.81793(12) 0.12189(10) 1.000 0.0743(8) . . 0
O17 O Uani 0.6397(11) 0.8681(6) 0.1297(5) 1.000 0.219(6) . . 0
O18 O Uani 0.4588(8) 0.8090(4) 0.1759(3) 1.000 0.135(3) . . 0
O19 O Uani 0.4280(8) 0.8294(6) 0.0690(4) 1.000 0.179(5) . . 0
O20 O Uani 0.6085(11) 0.7580(5) 0.1081(4) 1.000 0.178(5) . . 0
Cl3 Cl Uani 0.4827(2) 0.03656(10) 0.70948(9) 1.000 0.0662(7) . . 0
O21 O Uani 0.3285(5) 0.0206(4) 0.6964(3) 1.000 0.109(3) . . 0
O22 O Uani 0.5360(9) 0.0246(5) 0.7732(3) 1.000 0.168(5) . . 0
O23 O Uani 0.5261(9) 0.1006(4) 0.6899(4) 1.000 0.143(4) . . 0
O24 O Uani 0.5620(8) -0.0069(4) 0.6676(3) 1.000 0.130(3) . . 0
Cl4 Cl Uani 0.0355(2) 0.81392(12) 0.60334(11) 1.000 0.0769(8) . . 0
O25 O Uani 0.1302(7) 0.8405(5) 0.5571(3) 1.000 0.141(4) . . 0
O26 O Uani 0.0293(14) 0.7465(4) 0.5971(6) 1.000 0.223(7) . . 0
O27 O Uani 0.1229(10) 0.8209(6) 0.6625(4) 1.000 0.182(5) . . 0
O28 O Uani -0.1000(8) 0.8420(5) 0.6000(6) 1.000 0.221(6) . . 0
H1A H Uiso 0.93750 0.15810 0.60480 1.000 0.0890 calc R 0
H1B H Uiso 0.76780 0.16010 0.62960 1.000 0.0890 calc R 0
H3 H Uiso 0.86900 0.28030 0.55860 1.000 0.1110 calc R 0
H4 H Uiso 0.89700 0.39850 0.58420 1.000 0.1230 calc R 0
H5 H Uiso 0.93070 0.43350 0.69400 1.000 0.1310 calc R 0
H7A H Uiso 1.05690 0.37310 0.81130 1.000 0.1070 calc R 0
H7B H Uiso 0.87450 0.39070 0.80890 1.000 0.1070 calc R 0
H8A H Uiso 0.88400 0.34570 0.91620 1.000 0.0950 calc R 0
H8B H Uiso 1.06260 0.32090 0.91840 1.000 0.0950 calc R 0
H9 H Uiso 0.79740 0.23120 0.92920 1.000 0.0890 calc R 0
H10A H Uiso 1.01810 0.28030 1.02410 1.000 0.1310 calc R 0
H10B H Uiso 0.86360 0.23600 1.03280 1.000 0.1310 calc R 0
H13 H Uiso 1.12470 0.05900 1.05160 1.000 0.0890 calc R 0
H14 H Uiso 1.25720 -0.04740 1.04960 1.000 0.1090 calc R 0
H15 H Uiso 1.38650 -0.07750 0.96090 1.000 0.1120 calc R 0
H16 H Uiso 1.37280 -0.00400 0.87430 1.000 0.0970 calc R 0
H17 H Uiso 1.23820 0.09880 0.87140 1.000 0.0800 calc R 0
H18A H Uiso 0.99810 0.05000 0.65720 1.000 0.0660 calc R 0
H18B H Uiso 0.82910 0.04790 0.68270 1.000 0.0660 calc R 0
H19 H Uiso 1.12380 0.04860 0.76250 1.000 0.0690 calc R 0
H20A H Uiso 0.92710 -0.06190 0.73030 1.000 0.0970 calc R 0
H20B H Uiso 1.09830 -0.06310 0.77070 1.000 0.0970 calc R 0
H23 H Uiso 0.90410 -0.07150 0.93960 1.000 0.0780 calc R 0
H24 H Uiso 0.80920 -0.06910 1.03870 1.000 0.0910 calc R 0
H25 H Uiso 0.67500 0.02720 1.06750 1.000 0.1060 calc R 0
H26 H Uiso 0.61850 0.11940 0.99230 1.000 0.1050 calc R 0
H27 H Uiso 0.70770 0.11200 0.89020 1.000 0.0730 calc R 0
H28A H Uiso 0.31460 0.11200 0.12710 1.000 0.0930 calc R 0
H28B H Uiso 0.48720 0.10730 0.10570 1.000 0.0930 calc R 0
H30 H Uiso 0.40530 0.21420 0.03480 1.000 0.0980 calc R 0
H31 H Uiso 0.39650 0.33480 0.03430 1.000 0.1070 calc R 0
H32 H Uiso 0.41940 0.39430 0.13180 1.000 0.1050 calc R 0
H34A H Uiso 0.38020 0.37470 0.25780 1.000 0.0800 calc R 0
H34B H Uiso 0.56620 0.36540 0.26190 1.000 0.0800 calc R 0
H35A H Uiso 0.40830 0.35640 0.37290 1.000 0.0740 calc R 0
H35B H Uiso 0.58970 0.33460 0.37970 1.000 0.0740 calc R 0
H36 H Uiso 0.33440 0.24950 0.40660 1.000 0.0760 calc R 0
H37A H Uiso 0.57620 0.31210 0.49200 1.000 0.1030 calc R 0
H37B H Uiso 0.41280 0.28150 0.50990 1.000 0.1030 calc R 0
H40 H Uiso 0.61760 0.08670 0.54900 1.000 0.0670 calc R 0
H41 H Uiso 0.73930 -0.01990 0.56600 1.000 0.0740 calc R 0
H42 H Uiso 0.89160 -0.06300 0.48710 1.000 0.0810 calc R 0
H43 H Uiso 0.92210 0.00230 0.39590 1.000 0.0850 calc R 0
H44 H Uiso 0.79450 0.10810 0.37860 1.000 0.0720 calc R 0
H45A H Uiso 0.54330 0.01180 0.17710 1.000 0.0770 calc R 0
H45B H Uiso 0.37320 0.01640 0.20130 1.000 0.0770 calc R 0
H46 H Uiso 0.66460 0.03380 0.28160 1.000 0.0860 calc R 0
H47A H Uiso 0.47970 -0.08360 0.26540 1.000 0.1130 calc R 0
H47B H Uiso 0.64480 -0.07560 0.31010 1.000 0.1130 calc R 0
H50 H Uiso 0.39860 -0.05830 0.46810 1.000 0.1000 calc R 0
H51 H Uiso 0.28730 -0.03140 0.56180 1.000 0.1120 calc R 0
H52 H Uiso 0.17190 0.07660 0.57250 1.000 0.1170 calc R 0
H53 H Uiso 0.14900 0.15520 0.48730 1.000 0.0980 calc R 0
H54 H Uiso 0.24660 0.12620 0.38960 1.000 0.0800 calc R 0

loop_
_atom_type_symbol
_atom_type_description
_atom_type_scat_dispersion_real
_atom_type_scat_dispersion_imag
_atom_type_scat_source
O O 0.0106 0.0060 'International Tables Vol C Tables 4.2.6.8 and 6.1.1.4'
N N 0.0061 0.0033 'International Tables Vol C Tables 4.2.6.8 and 6.1.1.4'
Mg Mg 0.0486 0.0363 'International Tables Vol C Tables 4.2.6.8 and 6.1.1.4'
Cl Cl 0.1484 0.1585 'International Tables Vol C Tables 4.2.6.8 and 6.1.1.4'
H H 0.0000 0.0000 'International Tables Vol C Tables 4.2.6.8 and 6.1.1.4'
C C 0.0033 0.0016 'International Tables Vol C Tables 4.2.6.8 and 6.1.1.4'

loop_
_geom_angle_atom_site_label_1
_geom_angle_atom_site_label_2
_geom_angle_atom_site_label_3
_geom_angle
_geom_angle_site_symmetry_1
_geom_angle_site_symmetry_2
_geom_angle_site_symmetry_3
_geom_angle_publ_flag
O13 Cl1 O14 109.6(4) . . . yes
O13 Cl1 O15 110.0(5) . . . yes
O13 Cl1 O16 109.0(4) . . . yes
O14 Cl1 O15 108.9(4) . . . yes
O14 Cl1 O16 108.3(4) . . . yes
O15 Cl1 O16 111.0(5) . . . yes
O17 Cl2 O18 112.1(6) . . . yes
O17 Cl2 O19 111.3(7) . . . yes
O17 Cl2 O20 108.7(6) . . . yes
O18 Cl2 O19 109.8(4) . . . yes
O18 Cl2 O20 110.0(5) . . . yes
O19 Cl2 O20 104.7(6) . . . yes
O21 Cl3 O22 111.2(4) . . . yes
O21 Cl3 O23 116.2(5) . . . yes
O21 Cl3 O24 105.6(4) . . . yes
O22 Cl3 O23 111.6(5) . . . yes
O22 Cl3 O24 111.0(5) . . . yes
O23 Cl3 O24 100.6(5) . . . yes
O25 Cl4 O26 108.2(7) . . . yes
O25 Cl4 O27 105.8(5) . . . yes
O25 Cl4 O28 113.6(6) . . . yes
O26 Cl4 O27 101.4(7) . . . yes
O26 Cl4 O28 113.0(7) . . . yes
O27 Cl4 O28 114.0(7) . . . yes
O2 Mg1 N1 87.51(19) . . . yes
O2 Mg1 N2 86.87(17) . . . yes
O2 Mg1 N3 97.14(19) . . . yes
O3 Mg1 O4 135.8(2) . . . yes
O3 Mg1 N1 67.7(2) . . . yes
O3 Mg1 N2 72.10(19) . . . yes
O3 Mg1 N3 152.7(2) . . . yes
O1 Mg1 O2 173.2(2) . . . yes
O1 Mg1 O3 83.44(17) . . . yes
O1 Mg1 O4 92.54(18) . . . yes
O1 Mg1 N1 85.72(19) . . . yes
O1 Mg1 N2 98.19(18) . . . yes
O1 Mg1 N3 87.93(19) . . . yes
O2 Mg1 O3 93.91(18) . . . yes
O2 Mg1 O4 85.00(17) . . . yes
O4 Mg1 N1 68.1(2) . . . yes
O4 Mg1 N2 151.3(2) . . . yes
O4 Mg1 N3 70.2(2) . . . yes
N1 Mg1 N2 138.9(2) . . . yes
N1 Mg1 N3 137.4(2) . . . yes
N2 Mg1 N3 83.67(19) . . . yes
O9 Mg2 N6 150.8(2) . . . yes
O8 Mg2 N4 86.48(18) . . . yes
O8 Mg2 N5 100.22(19) . . . yes
O8 Mg2 N6 87.08(18) . . . yes
O9 Mg2 O10 135.83(18) . . . yes
O9 Mg2 N4 67.83(19) . . . yes
O9 Mg2 N5 71.07(19) . . . yes
O7 Mg2 N6 98.19(19) . . . yes
O8 Mg2 O9 84.21(17) . . . yes
O8 Mg2 O10 92.40(17) . . . yes
N5 Mg2 N6 83.2(2) . . . yes
O7 Mg2 N5 85.01(18) . . . yes
O10 Mg2 N4 68.00(19) . . . yes
O10 Mg2 N5 151.8(2) . . . yes
O10 Mg2 N6 72.26(19) . . . yes
N4 Mg2 N5 137.4(2) . . . yes
N4 Mg2 N6 139.4(2) . . . yes
O7 Mg2 N4 86.55(19) . . . yes
O7 Mg2 O8 173.0(2) . . . yes
O7 Mg2 O9 93.22(18) . . . yes
O7 Mg2 O10 84.93(17) . . . yes
C1 O3 C18 113.2(5) . . . yes
Mg1 O3 C1 122.3(4) . . . yes
Mg1 O3 C18 119.7(4) . . . yes
Mg1 O4 C8 120.4(5) . . . yes
Mg1 O4 C7 122.2(5) . . . yes
C7 O4 C8 114.2(6) . . . yes
C10 O5 C11 108.1(6) . . . yes
C20 O6 C21 106.2(5) . . . yes
Mg2 O9 C45 120.6(4) . . . yes
C28 O9 C45 112.5(5) . . . yes
Mg2 O9 C28 122.2(4) . . . yes
C34 O10 C35 114.1(5) . . . yes
Mg2 O10 C34 124.3(4) . . . yes
Mg2 O10 C35 119.8(4) . . . yes
C37 O11 C38 105.7(5) . . . yes
C47 O12 C48 107.4(6) . . . yes
C2 N1 C6 119.1(7) . . . yes
Mg1 N1 C6 120.7(6) . . . yes
Mg1 N1 C2 120.2(5) . . . yes
C19 N2 C21 105.6(6) . . . yes
Mg1 N2 C21 147.8(4) . . . yes
Mg1 N2 C19 106.4(4) . . . yes
Mg1 N3 C9 110.4(5) . . . yes
C9 N3 C11 104.6(6) . . . yes
Mg1 N3 C11 144.9(5) . . . yes
Mg2 N4 C33 119.3(5) . . . yes
Mg2 N4 C29 122.0(5) . . . yes
C29 N4 C33 118.6(7) . . . yes
C46 N5 C48 106.8(6) . . . yes
Mg2 N5 C46 105.0(4) . . . yes
Mg2 N5 C48 148.1(5) . . . yes
Mg2 N6 C38 145.5(5) . . . yes
C36 N6 C38 106.4(6) . . . yes
Mg2 N6 C36 107.6(4) . . . yes
O3 C1 C2 107.5(6) . . . yes
N1 C2 C1 116.8(7) . . . yes
N1 C2 C3 121.7(9) . . . yes
C1 C2 C3 121.5(8) . . . no
C2 C3 C4 118.3(10) . . . no
C3 C4 C5 119.8(10) . . . no
C4 C5 C6 118.6(9) . . . no
C5 C6 C7 121.6(8) . . . no
N1 C6 C7 115.9(8) . . . yes
N1 C6 C5 122.4(9) . . . yes
O4 C7 C6 110.4(7) . . . yes
O4 C8 C9 107.3(7) . . . yes
C8 C9 C10 115.0(8) . . . no
N3 C9 C8 106.4(6) . . . yes
N3 C9 C10 107.9(7) . . . yes
O5 C10 C9 103.5(7) . . . yes
N3 C11 C12 128.5(6) . . . yes
O5 C11 N3 115.4(7) . . . yes
O5 C11 C12 116.1(6) . . . yes
C11 C12 C13 118.1(6) . . . no
C11 C12 C17 122.5(6) . . . no
C13 C12 C17 119.4(7) . . . no
C12 C13 C14 118.4(7) . . . no
C13 C14 C15 121.3(9) . . . no
C14 C15 C16 117.8(9) . . . no
C15 C16 C17 123.5(8) . . . no
C12 C17 C16 119.5(7) . . . no
O3 C18 C19 106.7(5) . . . yes
C18 C19 C20 117.6(6) . . . no
N2 C19 C20 102.9(6) . . . yes
N2 C19 C18 108.7(6) . . . yes
O6 C20 C19 106.8(6) . . . yes
O6 C21 C22 113.9(6) . . . yes
O6 C21 N2 118.3(5) . . . yes
N2 C21 C22 127.8(7) . . . yes
C23 C22 C27 117.5(6) . . . no
C21 C22 C23 120.9(6) . . . no
C21 C22 C27 121.4(6) . . . no
C22 C23 C24 124.1(7) . . . no
C23 C24 C25 118.6(8) . . . no
C24 C25 C26 120.7(8) . . . no
C25 C26 C27 118.5(8) . . . no
C22 C27 C26 120.5(7) . . . no
O3 C1 H1A 110.22 . . . no
O3 C1 H1B 110.22 . . . no
H1A C1 H1B 108.52 . . . no
C2 C1 H1B 110.15 . . . no
C2 C1 H1A 110.23 . . . no
C2 C3 H3 120.94 . . . no
C4 C3 H3 120.80 . . . no
C5 C4 H4 120.02 . . . no
C3 C4 H4 120.14 . . . no
C6 C5 H5 120.73 . . . no
C4 C5 H5 120.67 . . . no
O4 C7 H7A 109.53 . . . no
O4 C7 H7B 109.59 . . . no
C6 C7 H7B 109.55 . . . no
H7A C7 H7B 108.10 . . . no
C6 C7 H7A 109.67 . . . no
H8A C8 H8B 108.60 . . . no
O4 C8 H8B 110.27 . . . no
C9 C8 H8A 110.20 . . . no
O4 C8 H8A 110.27 . . . no
C9 C8 H8B 110.16 . . . no
C10 C9 H9 109.21 . . . no
N3 C9 H9 109.02 . . . no
C8 C9 H9 109.02 . . . no
O5 C10 H10A 111.01 . . . no
C9 C10 H10B 111.06 . . . no
O5 C10 H10B 111.06 . . . no
C9 C10 H10A 111.14 . . . no
H10A C10 H10B 109.04 . . . no
C12 C13 H13 120.84 . . . no
C14 C13 H13 120.73 . . . no
C15 C14 H14 119.37 . . . no
C13 C14 H14 119.37 . . . no
C16 C15 H15 121.03 . . . no
C14 C15 H15 121.14 . . . no
C15 C16 H16 118.28 . . . no
C17 C16 H16 118.19 . . . no
C16 C17 H17 120.31 . . . no
C12 C17 H17 120.20 . . . no
C19 C18 H18B 110.39 . . . no
O3 C18 H18A 110.32 . . . no
H18A C18 H18B 108.66 . . . no
C19 C18 H18A 110.41 . . . no
O3 C18 H18B 110.33 . . . no
N2 C19 H19 109.10 . . . no
C18 C19 H19 109.08 . . . no
C20 C19 H19 109.16 . . . no
O6 C20 H20A 110.34 . . . no
C19 C20 H20B 110.37 . . . no
H20A C20 H20B 108.49 . . . no
C19 C20 H20A 110.48 . . . no
O6 C20 H20B 110.40 . . . no
C24 C23 H23 117.93 . . . no
C22 C23 H23 117.97 . . . no
C25 C24 H24 120.68 . . . no
C23 C24 H24 120.74 . . . no
C24 C25 H25 119.73 . . . no
C26 C25 H25 119.56 . . . no
C25 C26 H26 120.69 . . . no
C27 C26 H26 120.80 . . . no
C22 C27 H27 119.72 . . . no
C26 C27 H27 119.77 . . . no
O9 C28 C29 109.3(6) . . . yes
C28 C29 C30 121.2(7) . . . no
N4 C29 C28 114.3(7) . . . yes
N4 C29 C30 124.4(7) . . . yes
C29 C30 C31 118.3(8) . . . no
C30 C31 C32 119.6(8) . . . no
C31 C32 C33 119.6(9) . . . no
N4 C33 C32 119.4(7) . . . yes
N4 C33 C34 118.0(7) . . . yes
C32 C33 C34 122.6(7) . . . no
O10 C34 C33 109.0(6) . . . yes
O10 C35 C36 106.5(6) . . . yes
N6 C36 C35 110.5(6) . . . yes
N6 C36 C37 103.7(6) . . . yes
C35 C36 C37 115.0(7) . . . no
O11 C37 C36 103.7(6) . . . yes
O11 C38 N6 118.7(6) . . . yes
O11 C38 C39 114.9(5) . . . yes
N6 C38 C39 126.4(6) . . . yes
C38 C39 C44 121.8(6) . . . no
C40 C39 C44 118.5(6) . . . no
C38 C39 C40 119.7(6) . . . no
C39 C40 C41 122.5(6) . . . no
C40 C41 C42 118.4(6) . . . no
C41 C42 C43 120.1(7) . . . no
C42 C43 C44 120.6(7) . . . no
C39 C44 C43 119.8(6) . . . no
O9 C45 C46 106.5(6) . . . yes
N5 C46 C45 108.1(6) . . . yes
N5 C46 C47 104.1(7) . . . yes
C45 C46 C47 116.1(7) . . . no
O12 C47 C46 104.4(6) . . . yes
O12 C48 N5 117.2(7) . . . yes
N5 C48 C49 128.3(7) . . . yes
O12 C48 C49 114.5(7) . . . yes
C50 C49 C54 118.4(6) . . . no
C48 C49 C54 121.4(7) . . . no
C48 C49 C50 120.2(7) . . . no
C49 C50 C51 120.4(8) . . . no
C50 C51 C52 120.0(9) . . . no
C51 C52 C53 121.2(8) . . . no
C52 C53 C54 119.2(9) . . . no
C49 C54 C53 120.7(7) . . . no
O9 C28 H28B 109.82 . . . no
O9 C28 H28A 109.88 . . . no
H28A C28 H28B 108.31 . . . no
C29 C28 H28A 109.78 . . . no
C29 C28 H28B 109.79 . . . no
C31 C30 H30 120.75 . . . no
C29 C30 H30 121.00 . . . no
C30 C31 H31 120.28 . . . no
C32 C31 H31 120.07 . . . no
C31 C32 H32 120.31 . . . no
C33 C32 H32 120.12 . . . no
O10 C34 H34A 109.95 . . . no
O10 C34 H34B 109.84 . . . no
C33 C34 H34A 109.93 . . . no
C33 C34 H34B 109.91 . . . no
H34A C34 H34B 108.23 . . . no
H35A C35 H35B 108.59 . . . no
O10 C35 H35A 110.47 . . . no
O10 C35 H35B 110.48 . . . no
C36 C35 H35A 110.39 . . . no
C36 C35 H35B 110.40 . . . no
C37 C36 H36 109.12 . . . no
C35 C36 H36 109.20 . . . no
N6 C36 H36 109.11 . . . no
C36 C37 H37A 111.03 . . . no
C36 C37 H37B 111.00 . . . no
O11 C37 H37B 111.06 . . . no
O11 C37 H37A 111.03 . . . no
H37A C37 H37B 108.95 . . . no
C41 C40 H40 118.76 . . . no
C39 C40 H40 118.74 . . . no
C40 C41 H41 120.79 . . . no
C42 C41 H41 120.78 . . . no
C41 C42 H42 120.02 . . . no
C43 C42 H42 119.91 . . . no
C42 C43 H43 119.73 . . . no
C44 C43 H43 119.65 . . . no
C39 C44 H44 120.14 . . . no
C43 C44 H44 120.07 . . . no
O9 C45 H45B 110.45 . . . no
C46 C45 H45A 110.42 . . . no
C46 C45 H45B 110.48 . . . no
H45A C45 H45B 108.55 . . . no
O9 C45 H45A 110.43 . . . no
N5 C46 H46 109.46 . . . no
C45 C46 H46 109.42 . . . no
C47 C46 H46 109.48 . . . no
O12 C47 H47A 110.78 . . . no
O12 C47 H47B 110.86 . . . no
C46 C47 H47A 110.96 . . . no
C46 C47 H47B 110.88 . . . no
H47A C47 H47B 108.97 . . . no
C49 C50 H50 119.74 . . . no
C51 C50 H50 119.90 . . . no
C50 C51 H51 119.95 . . . no
C52 C51 H51 120.01 . . . no
C53 C52 H52 119.41 . . . no
C51 C52 H52 119.42 . . . no
C52 C53 H53 120.46 . . . no
C54 C53 H53 120.31 . . . no
C53 C54 H54 119.69 . . . no
C49 C54 H54 119.62 . . . no

loop_
_geom_bond_atom_site_label_1
_geom_bond_atom_site_label_2
_geom_bond_distance
_geom_bond_site_symmetry_1
_geom_bond_site_symmetry_2
_geom_bond_publ_flag
Cl1 O14 1.430(5) . . yes
Cl1 O15 1.376(6) . . yes
Cl1 O13 1.382(6) . . yes
Cl1 O16 1.418(6) . . yes
Cl2 O18 1.376(7) . . yes
Cl2 O19 1.365(8) . . yes
Cl2 O17 1.324(11) . . yes
Cl2 O20 1.370(10) . . yes
Cl3 O21 1.359(5) . . yes
Cl3 O22 1.369(7) . . yes
Cl3 O24 1.440(7) . . yes
Cl3 O23 1.371(8) . . yes
Cl4 O28 1.282(8) . . yes
Cl4 O27 1.370(9) . . yes
Cl4 O25 1.429(7) . . yes
Cl4 O26 1.312(8) . . yes
Mg1 O1 2.062(5) . . yes
Mg1 O3 2.274(5) . . yes
Mg1 O4 2.292(5) . . yes
Mg1 N1 2.326(6) . . yes
Mg1 N2 2.305(6) . . yes
Mg1 N3 2.310(7) . . yes
Mg1 O2 2.055(4) . . yes
Mg2 N6 2.296(7) . . yes
Mg2 O7 2.054(5) . . yes
Mg2 N5 2.361(6) . . yes
Mg2 O9 2.261(5) . . yes
Mg2 O10 2.239(5) . . yes
Mg2 N4 2.327(6) . . yes
Mg2 O8 2.072(4) . . yes
O3 C18 1.410(10) . . yes
O3 C1 1.424(8) . . yes
O4 C7 1.411(10) . . yes
O4 C8 1.395(10) . . yes
O5 C10 1.419(13) . . yes
O5 C11 1.373(8) . . yes
O6 C21 1.354(9) . . yes
O6 C20 1.434(9) . . yes
O9 C28 1.426(9) . . yes
O9 C45 1.410(9) . . yes
O10 C34 1.406(8) . . yes
O10 C35 1.434(9) . . yes
O11 C38 1.367(8) . . yes
O11 C37 1.453(11) . . yes
O12 C47 1.458(12) . . yes
O12 C48 1.366(10) . . yes
N1 C6 1.366(10) . . yes
N1 C2 1.351(10) . . yes
N2 C19 1.537(8) . . yes
N2 C21 1.286(9) . . yes
N3 C11 1.306(9) . . yes
N3 C9 1.470(11) . . yes
N4 C29 1.340(10) . . yes
N4 C33 1.339(10) . . yes
N5 C46 1.522(10) . . yes
N5 C48 1.278(10) . . yes
N6 C38 1.287(9) . . yes
N6 C36 1.483(9) . . yes
C1 C2 1.485(12) . . no
C2 C3 1.403(14) . . no
C3 C4 1.393(16) . . no
C4 C5 1.406(17) . . no
C5 C6 1.367(14) . . no
C6 C7 1.485(13) . . no
C8 C9 1.548(13) . . no
C9 C10 1.475(12) . . no
C11 C12 1.463(12) . . no
C12 C13 1.405(10) . . no
C12 C17 1.374(9) . . no
C13 C14 1.406(13) . . no
C14 C15 1.381(14) . . no
C15 C16 1.347(13) . . no
C16 C17 1.372(12) . . no
C18 C19 1.495(9) . . no
C19 C20 1.504(11) . . no
C21 C22 1.463(9) . . no
C22 C23 1.362(10) . . no
C22 C27 1.409(10) . . no
C23 C24 1.376(10) . . no
C24 C25 1.354(14) . . no
C25 C26 1.432(14) . . no
C26 C27 1.389(10) . . no
C1 H1B 0.9900 . . no
C1 H1A 0.9902 . . no
C3 H3 0.9493 . . no
C4 H4 0.9495 . . no
C5 H5 0.9514 . . no
C7 H7A 0.9900 . . no
C7 H7B 0.9896 . . no
C8 H8A 0.9886 . . no
C8 H8B 0.9901 . . no
C9 H9 0.9999 . . no
C10 H10A 0.9888 . . no
C10 H10B 0.9900 . . no
C13 H13 0.9493 . . no
C14 H14 0.9502 . . no
C15 H15 0.9502 . . no
C16 H16 0.9504 . . no
C17 H17 0.9499 . . no
C18 H18A 0.9896 . . no
C18 H18B 0.9896 . . no
C19 H19 1.0003 . . no
C20 H20A 0.9912 . . no
C20 H20B 0.9900 . . no
C23 H23 0.9498 . . no
C24 H24 0.9495 . . no
C25 H25 0.9498 . . no
C26 H26 0.9491 . . no
C27 H27 0.9496 . . no
C28 C29 1.510(11) . . no
C29 C30 1.385(12) . . no
C30 C31 1.371(15) . . no
C31 C32 1.363(13) . . no
C32 C33 1.466(12) . . no
C33 C34 1.457(10) . . no
C35 C36 1.490(11) . . no
C36 C37 1.561(10) . . no
C38 C39 1.487(9) . . no
C39 C40 1.371(9) . . no
C39 C44 1.411(9) . . no
C40 C41 1.378(11) . . no
C41 C42 1.409(10) . . no
C42 C43 1.375(11) . . no
C43 C44 1.386(11) . . no
C45 C46 1.491(10) . . no
C46 C47 1.523(11) . . no
C48 C49 1.450(10) . . no
C49 C50 1.419(11) . . no
C49 C54 1.407(10) . . no
C50 C51 1.383(13) . . no
C51 C52 1.395(17) . . no
C52 C53 1.378(14) . . no
C53 C54 1.407(11) . . no
C28 H28A 0.9896 . . no
C28 H28B 0.9897 . . no
C30 H30 0.9506 . . no
C31 H31 0.9498 . . no
C32 H32 0.9515 . . no
C34 H34A 0.9899 . . no
C34 H34B 0.9901 . . no
C35 H35A 0.9907 . . no
C35 H35B 0.9899 . . no
C36 H36 1.0001 . . no
C37 H37A 0.9896 . . no
C37 H37B 0.9898 . . no
C40 H40 0.9510 . . no
C41 H41 0.9508 . . no
C42 H42 0.9495 . . no
C43 H43 0.9501 . . no
C44 H44 0.9514 . . no
C45 H45B 0.9899 . . no
C45 H45A 0.9898 . . no
C46 H46 0.9997 . . no
C47 H47B 0.9892 . . no
C47 H47A 0.9899 . . no
C50 H50 0.9488 . . no
C51 H51 0.9502 . . no
C52 H52 0.9507 . . no
C53 H53 0.9491 . . no
C54 H54 0.9505 . . no

loop_
_geom_contact_atom_site_label_1
_geom_contact_atom_site_label_2
_geom_contact_distance
_geom_contact_site_symmetry_1
_geom_contact_site_symmetry_2
_geom_contact_publ_flag
Cl3 H18B 3.1073 . . no
Mg1 H17 3.2675 . . no
Mg1 H27 3.2702 . . no
Mg2 H54 3.2416 . . no
O1 O4 3.150(6) . . no
O1 O3 2.889(6) . . no
O1 C17 3.372(8) . . no
O1 N1 2.991(7) . . no
O1 N3 3.040(7) . . no
O1 O20 2.859(10) . 2_746 no
O2 O3 3.167(6) . . no
O2 O4 2.942(6) . . no
O2 O23 3.009(9) . . no
O2 N1 3.036(7) . . no
O2 N2 3.003(6) . . no
O2 C27 3.375(8) . . no
O2 O18 2.855(8) . 2_646 no
O3 O2 3.167(6) . . no
O3 O1 2.889(6) . . no
O3 N1 2.563(8) . . no
O3 N2 2.695(7) . . no
O4 O2 2.942(6) . . no
O4 N3 2.646(8) . . no
O4 O1 3.150(6) . . no
O4 N1 2.586(9) . . no
O5 C30 3.420(10) . 1_656 no
O5 N3 2.264(7) . . no
O6 N2 2.267(8) . . no
O7 N5 2.991(7) . . no
O7 C54 3.343(9) . . no
O7 O14 2.847(8) . 1_455 no
O7 O9 3.139(6) . . no
O7 O10 2.902(6) . . no
O7 N4 3.010(7) . . no
O8 O9 2.909(6) . . no
O8 O16 2.863(7) . . no
O8 O27 3.131(12) . 2_646 no
O8 O10 3.114(6) . . no
O8 N6 3.013(7) . . no
O8 C44 3.386(8) . . no
O8 N4 3.019(7) . . no
O9 O7 3.139(6) . . no
O9 N4 2.561(7) . . no
O9 O8 2.909(6) . . no
O9 N5 2.688(7) . . no
O10 N4 2.554(7) . . no
O10 N6 2.674(7) . . no
O10 O8 3.114(6) . . no
O10 O7 2.902(6) . . no
O11 N6 2.283(7) . . no
O12 N5 2.257(8) . . no
O13 C45 3.355(9) . . no
O13 C46 3.281(10) . . no
O14 O7 2.847(8) . 1_655 no
O16 O8 2.863(7) . . no
O18 O2 2.855(8) . 2_656 no
O19 C9 3.390(12) . 2_656 no
O19 C8 3.412(11) . 2_656 no
O20 O1 2.859(10) . 2_756 no
O21 C19 3.151(8) . 1_455 no
O22 C21 3.244(10) . . no
O23 O2 3.009(9) . . no
O24 C34 3.379(11) . 2_646 no
O25 C3 3.418(12) . 2_656 no
O27 O8 3.131(11) . 2_656 no
O1 H19 2.9016 . . no
O1 H17 2.4513 . . no
O2 H27 2.4538 . . no
O5 H13 2.4690 . . no
O6 H23 2.4345 . . no
O7 H54 2.4229 . . no
O8 H44 2.4833 . . no
O11 H40 2.5200 . . no
O12 H50 2.4432 . . no
O13 H46 2.6323 . . no
O13 H45A 2.7192 . . no
O15 H28A 2.6132 . 1_655 no
O15 H45B 2.6528 . 1_655 no
O17 H7A 2.7529 . 2_756 no
O19 H9 2.7208 . 2_656 no
O19 H8A 2.7591 . 2_656 no
O21 H19 2.4226 . 1_455 no
O22 H16 2.7213 . 1_455 no
O23 H18B 2.8226 . . no
O23 H1B 2.8027 . . no
O24 H34A 2.7794 . 2_646 no
O24 H35A 2.7985 . 2_646 no
O24 H41 2.7617 . . no
O24 H18B 2.5188 . . no
O25 H35B 2.6085 . 2_656 no
O25 H3 2.6739 . 2_656 no
O25 H37A 2.8904 . 2_656 no
O27 H35B 2.7359 . 2_656 no
N1 O1 2.991(7) . . no
N1 O2 3.036(7) . . no
N1 O3 2.563(8) . . no
N1 O4 2.586(9) . . no
N2 O6 2.267(8) . . no
N2 N3 3.078(8) . . no
N2 C17 3.175(8) . . no
N2 O3 2.695(7) . . no
N2 O2 3.003(6) . . no
N3 C27 3.147(9) . . no
N3 O1 3.040(7) . . no
N3 O5 2.264(7) . . no
N3 N2 3.078(8) . . no
N3 O4 2.646(8) . . no
N4 O9 2.561(7) . . no
N4 O10 2.554(7) . . no
N4 O8 3.019(7) . . no
N4 O7 3.010(7) . . no
N5 C39 3.414(9) . . no
N5 C44 3.206(8) . . no
N5 N6 3.092(8) . . no
N5 O12 2.257(8) . . no
N5 O7 2.991(7) . . no
N5 O9 2.688(7) . . no
N6 O8 3.013(7) . . no
N6 O10 2.674(7) . . no
N6 O11 2.283(7) . . no
N6 N5 3.092(8) . . no
N6 C54 3.197(9) . . no
N2 H27 2.8010 . . no
N2 H17 2.8787 . . no
N3 H27 2.8536 . . no
N3 H17 2.8438 . . no
N5 H54 2.7728 . . no
N6 H54 2.8332 . . no
N6 H44 2.8764 . . no
C1 C40 3.548(10) . . no
C3 O25 3.418(12) . 2_646 no
C4 C50 3.534(14) . 2_656 no
C7 O13 3.247(11) . 2_756 no
C8 O19 3.412(11) . 2_646 no
C9 C27 3.542(12) . . no
C9 O19 3.390(12) . 2_646 no
C11 C22 3.472(11) . . no
C11 C27 3.288(10) . . no
C12 C21 3.448(9) . . no
C12 C22 3.351(9) . . no
C13 C28 3.521(11) . 1_656 no
C13 C23 3.347(10) . . no
C13 O15 3.345(9) . 1_556 no
C15 C25 3.581(12) . 1_655 no
C16 C26 3.522(12) . 1_655 no
C17 C21 3.306(9) . . no
C17 N2 3.175(8) . . no
C17 C19 3.593(9) . . no
C17 O1 3.372(8) . . no
C19 C17 3.593(9) . . no
C19 O21 3.151(8) . 1_655 no
C21 C12 3.448(9) . . no
C21 O22 3.244(10) . . no
C21 C17 3.306(9) . . no
C22 C11 3.472(11) . . no
C22 C12 3.351(9) . . no
C23 C13 3.347(10) . . no
C23 C32 3.589(11) . 2_646 no
C25 C15 3.581(12) . 1_455 no
C26 C16 3.522(12) . 1_455 no
C27 C11 3.288(10) . . no
C27 N3 3.147(9) . . no
C27 O2 3.375(8) . . no
C27 C9 3.542(12) . . no
C28 C13 3.521(11) . 1_454 no
C30 O5 3.420(10) . 1_454 no
C32 C23 3.589(11) . 2_656 no
C34 O24 3.379(11) . 2_656 no
C36 O28 3.384(11) . 2_546 no
C38 C54 3.272(9) . . no
C38 C49 3.523(10) . . no
C39 C48 3.360(10) . . no
C39 N5 3.414(9) . . no
C39 C49 3.341(9) . . no
C40 C1 3.548(10) . . no
C40 C49 3.410(9) . . no
C40 C50 3.306(10) . . no
C41 C50 3.544(10) . . no
C43 C53 3.522(11) . 1_655 no
C44 C46 3.538(10) . . no
C44 N5 3.206(8) . . no
C44 O8 3.386(8) . . no
C44 C48 3.407(10) . . no
C45 O13 3.355(9) . . no
C46 C44 3.538(10) . . no
C46 O13 3.281(10) . . no
C48 C39 3.360(10) . . no
C48 C44 3.407(10) . . no
C49 C40 3.410(9) . . no
C49 C39 3.341(9) . . no
C49 C38 3.523(10) . . no
C50 C4 3.534(14) . 2_646 no
C50 C41 3.544(10) . . no
C50 C40 3.306(10) . . no
C54 C38 3.272(9) . . no
C54 O7 3.343(9) . . no
C54 N6 3.197(9) . . no
C4 H43 3.0951 . 2_756 no
C13 H28A 2.8123 . 1_656 no
C23 H32 3.0245 . 2_646 no
C27 H9 3.0609 . . no
C31 H15 2.9415 . 2_756 no
C32 H15 3.0562 . 2_756 no
C40 H1B 2.9601 . . no
C44 H46 3.0126 . . no
C50 H4 2.8327 . 2_646 no
C54 H36 3.0916 . . no
H1A H3 2.5950 . . no
H1A H18A 2.3885 . . no
H1B C40 2.9601 . . no
H1B H40 2.4464 . . no
H1B O23 2.8027 . . no
H1B H18B 2.4654 . . no
H3 H1A 2.5950 . . no
H3 O25 2.6739 . 2_646 no
H4 H42 2.5908 . 2_756 no
H4 C50 2.8327 . 2_656 no
H4 H43 2.5464 . 2_756 no
H5 O14 2.6897 . 2_756 no
H7A O13 2.5642 . 2_756 no
H7A O17 2.7529 . 2_746 no
H7A H8B 2.4406 . . no
H7B H8A 2.3874 . . no
H8A O19 2.7591 . 2_646 no
H8A H14 2.5446 . 2_757 no
H8A H7B 2.3874 . . no
H8B H24 2.5132 . 2_757 no
H8B H7A 2.4406 . . no
H8B H10A 2.4074 . . no
H9 O19 2.7208 . 2_646 no
H9 H27 2.5361 . . no
H9 C27 3.0609 . . no
H10A H8B 2.4074 . . no
H13 H28A 2.3623 . 1_656 no
H13 O5 2.4690 . . no
H13 O15 2.4689 . 1_556 no
H14 O19 2.8063 . 1_646 no
H14 H8A 2.5446 . 2_747 no
H15 H31 2.5183 . 2_746 no
H15 C31 2.9415 . 2_746 no
H15 C32 3.0562 . 2_746 no
H15 O19 2.8701 . 1_646 no
H16 O22 2.7213 . 1_655 no
H17 O1 2.4513 . . no
H17 N3 2.8438 . . no
H17 H19 2.5516 . . no
H17 N2 2.8787 . . no
H17 Mg1 3.2675 . . no
H18A H1A 2.3885 . . no
H18A H52 2.4972 . 1_655 no
H18B O23 2.8226 . . no
H18B Cl3 3.1073 . . no
H18B H1B 2.4654 . . no
H18B H20A 2.4520 . . no
H18B O24 2.5188 . . no
H19 O21 2.4226 . 1_655 no
H19 H17 2.5516 . . no
H19 O1 2.9016 . . no
H20A H18B 2.4520 . . no
H23 O6 2.4345 . . no
H24 H8B 2.5132 . 2_747 no
H24 O17 2.8015 . 1_546 no
H25 H28B 2.4411 . 1_556 no
H27 O2 2.4538 . . no
H27 H9 2.5361 . . no
H27 N2 2.8010 . . no
H27 Mg1 3.2702 . . no
H27 N3 2.8536 . . no
H28A C13 2.8123 . 1_454 no
H28A H13 2.3623 . 1_454 no
H28A O15 2.6132 . 1_455 no
H28A H45B 2.4239 . . no
H28B H45A 2.3844 . . no
H28B H30 2.5898 . . no
H30 H28B 2.5898 . . no
H31 H15 2.5183 . 2_756 no
H32 C23 3.0245 . 2_656 no
H34A H35A 2.4028 . . no
H34A O24 2.7794 . 2_656 no
H34B H35B 2.5055 . . no
H35A H34A 2.4028 . . no
H35A O28 2.7934 . 2_546 no
H35A O24 2.7985 . 2_656 no
H35B O27 2.7359 . 2_646 no
H35B H34B 2.5055 . . no
H35B O25 2.6085 . 2_646 no
H35B H37A 2.3916 . . no
H36 C54 3.0916 . . no
H36 H54 2.5165 . . no
H36 O28 2.6900 . 2_546 no
H37A H35B 2.3916 . . no
H37A O25 2.8904 . 2_646 no
H40 H1B 2.4464 . . no
H40 O11 2.5200 . . no
H41 O24 2.7617 . . no
H44 O8 2.4833 . . no
H44 N6 2.8764 . . no
H45A O13 2.7192 . . no
H45A H28B 2.3844 . . no
H45B H47A 2.4648 . . no
H45B H28A 2.4239 . . no
H45B O15 2.6528 . 1_455 no
H46 O13 2.6323 . . no
H46 C44 3.0126 . . no
H47A H45B 2.4648 . . no
H50 O12 2.4432 . . no
H52 H18A 2.4972 . 1_455 no
H53 O26 2.8143 . 2_546 no
H54 O7 2.4229 . . no
H54 H36 2.5165 . . no
H54 N5 2.7728 . . no
H54 N6 2.8332 . . no
H54 Mg2 3.2416 . . no

loop_
_geom_hbond_atom_site_label_D
_geom_hbond_atom_site_label_H
_geom_hbond_atom_site_label_A
_geom_hbond_distance_DH
_geom_hbond_distance_HA
_geom_hbond_distance_DA
_geom_hbond_angle_DHA
_geom_hbond_site_symmetry_A
_geom_hbond_publ_flag
C7 H7A O13 0.9900 2.5600 3.247(11) 126.00 2_756 yes
C13 H13 O15 0.9500 2.4700 3.345(9) 153.00 1_556 yes
C17 H17 O1 0.9500 2.4500 3.372(8) 163.00 . yes
C18 H18B O24 0.9900 2.5200 3.503(10) 173.00 . yes
C19 H19 O21 1.0000 2.4200 3.151(8) 129.00 1_655 yes
C23 H23 O6 0.9500 2.4300 2.768(8) 100.00 . yes
C27 H27 O2 0.9500 2.4500 3.375(8) 163.00 . yes
C44 H44 O8 0.9500 2.4800 3.386(8) 158.00 . yes
C54 H54 O7 0.9500 2.4200 3.343(9) 163.00 . yes

loop_
_geom_torsion_atom_site_label_1
_geom_torsion_atom_site_label_2
_geom_torsion_atom_site_label_3
_geom_torsion_atom_site_label_4
_geom_torsion
_geom_torsion_site_symmetry_1
_geom_torsion_site_symmetry_2
_geom_torsion_site_symmetry_3
_geom_torsion_site_symmetry_4
_geom_torsion_publ_flag
O1 Mg1 O3 C1 -107.7(5) . . . . no
O1 Mg1 O3 C18 98.5(4) . . . . no
O2 Mg1 O3 C1 66.0(5) . . . . no
O2 Mg1 O3 C18 -87.7(4) . . . . no
O4 Mg1 O3 C1 -20.8(6) . . . . no
O4 Mg1 O3 C18 -174.6(4) . . . . no
N1 Mg1 O3 C1 -19.7(5) . . . . no
N1 Mg1 O3 C18 -173.4(5) . . . . no
N2 Mg1 O3 C1 151.5(5) . . . . no
N2 Mg1 O3 C18 -2.3(4) . . . . no
N3 Mg1 O3 C1 179.9(5) . . . . no
N3 Mg1 O3 C18 26.1(7) . . . . no
O1 Mg1 O4 C7 69.3(5) . . . . no
O1 Mg1 O4 C8 -89.3(5) . . . . no
O2 Mg1 O4 C7 -104.4(5) . . . . no
O2 Mg1 O4 C8 97.0(5) . . . . no
O3 Mg1 O4 C7 -14.0(6) . . . . no
O3 Mg1 O4 C8 -172.5(4) . . . . no
N1 Mg1 O4 C7 -15.1(5) . . . . no
N1 Mg1 O4 C8 -173.7(5) . . . . no
N2 Mg1 O4 C7 -178.5(5) . . . . no
N2 Mg1 O4 C8 22.9(7) . . . . no
N3 Mg1 O4 C7 156.1(5) . . . . no
N3 Mg1 O4 C8 -2.4(5) . . . . no
O1 Mg1 N1 C2 91.5(5) . . . . no
O1 Mg1 N1 C6 -86.4(5) . . . . no
O2 Mg1 N1 C2 -88.4(5) . . . . no
O2 Mg1 N1 C6 93.7(5) . . . . no
O3 Mg1 N1 C2 6.9(5) . . . . no
O3 Mg1 N1 C6 -171.0(5) . . . . no
O4 Mg1 N1 C2 -174.0(6) . . . . no
O4 Mg1 N1 C6 8.1(5) . . . . no
N2 Mg1 N1 C2 -6.0(6) . . . . no
N2 Mg1 N1 C6 176.1(4) . . . . no
N3 Mg1 N1 C2 173.8(5) . . . . no
N3 Mg1 N1 C6 -4.1(6) . . . . no
O1 Mg1 N2 C19 -51.3(4) . . . . no
O1 Mg1 N2 C21 121.3(7) . . . . no
O2 Mg1 N2 C19 124.2(4) . . . . no
O2 Mg1 N2 C21 -63.2(8) . . . . no
O3 Mg1 N2 C19 29.1(3) . . . . no
O3 Mg1 N2 C21 -158.3(8) . . . . no
O4 Mg1 N2 C19 -162.2(4) . . . . no
O4 Mg1 N2 C21 10.4(9) . . . . no
N1 Mg1 N2 C19 41.6(5) . . . . no
N1 Mg1 N2 C21 -145.8(7) . . . . no
N3 Mg1 N2 C19 -138.3(4) . . . . no
N3 Mg1 N2 C21 34.4(7) . . . . no
O1 Mg1 N3 C9 124.3(5) . . . . no
O1 Mg1 N3 C11 -60.7(9) . . . . no
O2 Mg1 N3 C9 -51.2(5) . . . . no
O2 Mg1 N3 C11 123.8(9) . . . . no
O3 Mg1 N3 C9 -164.3(5) . . . . no
O3 Mg1 N3 C11 10.7(11) . . . . no
O4 Mg1 N3 C9 30.9(4) . . . . no
O4 Mg1 N3 C11 -154.1(9) . . . . no
N1 Mg1 N3 C9 43.0(6) . . . . no
N1 Mg1 N3 C11 -142.1(8) . . . . no
N2 Mg1 N3 C9 -137.2(5) . . . . no
N2 Mg1 N3 C11 37.8(9) . . . . no
N5 Mg2 O9 C28 150.7(5) . . . . no
N5 Mg2 O9 C45 -3.2(4) . . . . no
N6 Mg2 O9 C28 -179.8(5) . . . . no
N6 Mg2 O9 C45 26.4(7) . . . . no
O7 Mg2 O10 C34 -98.9(5) . . . . no
O7 Mg2 O10 C35 97.5(4) . . . . no
O8 Mg2 O10 C34 74.7(5) . . . . no
O8 Mg2 O10 C35 -89.0(4) . . . . no
O9 Mg2 O10 C34 -9.5(6) . . . . no
O9 Mg2 O10 C35 -173.1(4) . . . . no
N4 Mg2 O10 C34 -10.5(5) . . . . no
N4 Mg2 O10 C35 -174.2(5) . . . . no
N5 Mg2 O10 C34 -168.4(5) . . . . no
N5 Mg2 O10 C35 28.0(7) . . . . no
N6 Mg2 O10 C34 160.9(5) . . . . no
N6 Mg2 O10 C35 -2.8(4) . . . . no
O7 Mg2 N4 C29 -87.3(5) . . . . no
O7 Mg2 N4 C33 90.5(5) . . . . no
O8 Mg2 N4 C29 92.7(5) . . . . no
O8 Mg2 N4 C33 -89.5(5) . . . . no
O9 Mg2 N4 C29 7.6(5) . . . . no
O9 Mg2 N4 C33 -174.7(5) . . . . no
O10 Mg2 N4 C29 -173.3(5) . . . . no
O10 Mg2 N4 C33 4.6(5) . . . . no
N5 Mg2 N4 C29 -8.6(6) . . . . no
N5 Mg2 N4 C33 169.3(4) . . . . no
N6 Mg2 N4 C29 174.1(5) . . . . no
N6 Mg2 N4 C33 -8.1(6) . . . . no
O7 Mg2 N5 C46 125.8(4) . . . . no
O7 Mg2 N5 C48 -60.9(9) . . . . no
O8 Mg2 N5 C46 -49.5(4) . . . . no
O8 Mg2 N5 C48 123.8(9) . . . . no
O9 Mg2 N5 C46 30.7(4) . . . . no
O9 Mg2 N5 C48 -156.0(10) . . . . no
O10 Mg2 N5 C46 -164.7(4) . . . . no
O10 Mg2 N5 C48 8.6(12) . . . . no
N4 Mg2 N5 C46 46.4(5) . . . . no
N4 Mg2 N5 C48 -140.3(9) . . . . no
N6 Mg2 N5 C46 -135.3(4) . . . . no
N6 Mg2 N5 C48 38.0(9) . . . . no
O7 Mg2 N6 C36 -53.6(4) . . . . no
O7 Mg2 N6 C38 115.9(8) . . . . no
O8 Mg2 N6 C36 121.8(4) . . . . no
O8 Mg2 N6 C38 -68.6(8) . . . . no
O9 Mg2 N6 C36 -165.6(4) . . . . no
O9 Mg2 N6 C38 4.0(10) . . . . no
O10 Mg2 N6 C36 28.3(4) . . . . no
O10 Mg2 N6 C38 -162.1(8) . . . . no
N4 Mg2 N6 C36 40.7(5) . . . . no
N4 Mg2 N6 C38 -149.8(7) . . . . no
N5 Mg2 N6 C36 -137.5(4) . . . . no
N5 Mg2 N6 C38 32.0(8) . . . . no
O10 Mg2 O9 C28 -19.0(6) . . . . no
O10 Mg2 O9 C45 -172.8(4) . . . . no
N4 Mg2 O9 C28 -17.9(5) . . . . no
O7 Mg2 O9 C28 67.1(5) . . . . no
O7 Mg2 O9 C45 -86.8(4) . . . . no
O8 Mg2 O9 C28 -106.4(5) . . . . no
O8 Mg2 O9 C45 99.7(4) . . . . no
N4 Mg2 O9 C45 -171.7(5) . . . . no
Mg1 O3 C1 C2 27.7(7) . . . . no
C18 O3 C1 C2 -177.0(6) . . . . no
C1 O3 C18 C19 178.0(5) . . . . no
Mg1 O3 C18 C19 -26.0(6) . . . . no
C8 O4 C7 C6 179.0(6) . . . . no
Mg1 O4 C8 C9 -24.4(7) . . . . no
Mg1 O4 C7 C6 19.2(8) . . . . no
C7 O4 C8 C9 175.4(6) . . . . no
C11 O5 C10 C9 6.1(9) . . . . no
C10 O5 C11 N3 -3.1(10) . . . . no
C10 O5 C11 C12 179.6(7) . . . . no
C20 O6 C21 N2 -1.8(8) . . . . no
C20 O6 C21 C22 179.9(6) . . . . no
C21 O6 C20 C19 4.7(7) . . . . no
C45 O9 C28 C29 -179.7(6) . . . . no
Mg2 O9 C28 C29 24.5(8) . . . . no
Mg2 O9 C45 C46 -26.0(7) . . . . no
C28 O9 C45 C46 177.8(6) . . . . no
Mg2 O10 C34 C33 14.1(8) . . . . no
C34 O10 C35 C36 171.6(6) . . . . no
Mg2 O10 C35 C36 -23.1(6) . . . . no
C35 O10 C34 C33 178.5(6) . . . . no
C37 O11 C38 C39 175.7(6) . . . . no
C37 O11 C38 N6 -6.0(8) . . . . no
C38 O11 C37 C36 11.8(7) . . . . no
C47 O12 C48 C49 -179.2(7) . . . . no
C48 O12 C47 C46 2.8(9) . . . . no
C47 O12 C48 N5 -0.7(9) . . . . no
Mg1 N1 C2 C3 -177.9(6) . . . . no
Mg1 N1 C6 C7 -1.3(8) . . . . no
C6 N1 C2 C1 -177.0(6) . . . . no
Mg1 N1 C2 C1 5.2(9) . . . . no
C2 N1 C6 C5 -1.9(11) . . . . no
C2 N1 C6 C7 -179.2(7) . . . . no
C6 N1 C2 C3 0.0(10) . . . . no
Mg1 N1 C6 C5 176.0(6) . . . . no
Mg1 N2 C19 C18 -54.2(6) . . . . no
Mg1 N2 C19 C20 -179.5(4) . . . . no
Mg1 N2 C21 C22 3.5(12) . . . . no
C19 N2 C21 O6 -1.9(7) . . . . no
C19 N2 C21 C22 176.1(6) . . . . no
Mg1 N2 C21 O6 -174.5(5) . . . . no
C21 N2 C19 C18 129.9(6) . . . . no
C21 N2 C19 C20 4.5(6) . . . . no
Mg1 N3 C9 C8 -53.5(6) . . . . no
Mg1 N3 C9 C10 -177.6(6) . . . . no
Mg1 N3 C11 O5 -176.7(5) . . . . no
Mg1 N3 C11 C12 0.2(14) . . . . no
C9 N3 C11 O5 -1.6(9) . . . . no
C11 N3 C9 C8 129.5(7) . . . . no
C11 N3 C9 C10 5.4(9) . . . . no
C9 N3 C11 C12 175.3(8) . . . . no
Mg2 N4 C29 C30 -178.9(6) . . . . no
C33 N4 C29 C30 3.3(10) . . . . no
Mg2 N4 C29 C28 2.4(8) . . . . no
C29 N4 C33 C32 -1.1(10) . . . . no
C29 N4 C33 C34 178.9(6) . . . . no
Mg2 N4 C33 C34 1.0(8) . . . . no
C33 N4 C29 C28 -175.5(6) . . . . no
Mg2 N4 C33 C32 -179.0(5) . . . . no
Mg2 N5 C46 C45 -56.3(6) . . . . no
C48 N5 C46 C45 127.4(7) . . . . no
C48 N5 C46 C47 3.4(8) . . . . no
Mg2 N5 C48 O12 -175.1(6) . . . . no
C46 N5 C48 C49 176.4(7) . . . . no
Mg2 N5 C46 C47 179.8(5) . . . . no
C46 N5 C48 O12 -1.9(9) . . . . no
Mg2 N5 C48 C49 3.1(15) . . . . no
Mg2 N6 C36 C35 -52.1(6) . . . . no
C36 N6 C38 C39 174.8(6) . . . . no
C36 N6 C38 O11 -3.3(8) . . . . no
C38 N6 C36 C37 10.3(7) . . . . no
Mg2 N6 C38 O11 -172.9(5) . . . . no
Mg2 N6 C38 C39 5.2(12) . . . . no
C38 N6 C36 C35 134.1(6) . . . . no
Mg2 N6 C36 C37 -175.8(5) . . . . no
O3 C1 C2 N1 -19.7(9) . . . . no
O3 C1 C2 C3 163.3(7) . . . . no
N1 C2 C3 C4 1.9(12) . . . . no
C1 C2 C3 C4 178.7(7) . . . . no
C2 C3 C4 C5 -2.0(12) . . . . no
C3 C4 C5 C6 0.2(13) . . . . no
C4 C5 C6 N1 1.8(12) . . . . no
C4 C5 C6 C7 178.9(8) . . . . no
C5 C6 C7 O4 171.9(7) . . . . no
N1 C6 C7 O4 -10.8(9) . . . . no
O4 C8 C9 C10 169.3(7) . . . . no
O4 C8 C9 N3 49.8(7) . . . . no
C8 C9 C10 O5 -125.7(8) . . . . no
N3 C9 C10 O5 -7.1(9) . . . . no
N3 C11 C12 C13 -151.9(8) . . . . no
O5 C11 C12 C17 -156.7(7) . . . . no
N3 C11 C12 C17 26.4(12) . . . . no
O5 C11 C12 C13 25.0(10) . . . . no
C13 C12 C17 C16 1.5(11) . . . . no
C11 C12 C17 C16 -176.8(7) . . . . no
C11 C12 C13 C14 175.7(7) . . . . no
C17 C12 C13 C14 -2.7(11) . . . . no
C12 C13 C14 C15 2.6(13) . . . . no
C13 C14 C15 C16 -1.3(14) . . . . no
C14 C15 C16 C17 0.0(14) . . . . no
C15 C16 C17 C12 -0.1(12) . . . . no
O3 C18 C19 C20 168.4(6) . . . . no
O3 C18 C19 N2 52.2(7) . . . . no
N2 C19 C20 O6 -5.6(7) . . . . no
C18 C19 C20 O6 -124.9(6) . . . . no
O6 C21 C22 C27 -159.0(6) . . . . no
N2 C21 C22 C23 -151.6(7) . . . . no
N2 C21 C22 C27 22.9(10) . . . . no
O6 C21 C22 C23 26.4(9) . . . . no
C21 C22 C27 C26 -173.1(7) . . . . no
C23 C22 C27 C26 1.6(10) . . . . no
C21 C22 C23 C24 174.8(7) . . . . no
C27 C22 C23 C24 0.0(11) . . . . no
C22 C23 C24 C25 -2.0(12) . . . . no
C23 C24 C25 C26 2.4(13) . . . . no
C24 C25 C26 C27 -0.8(12) . . . . no
C25 C26 C27 C22 -1.2(11) . . . . no
O9 C28 C29 C30 165.2(7) . . . . no
O9 C28 C29 N4 -16.0(9) . . . . no
N4 C29 C30 C31 -3.2(12) . . . . no
C28 C29 C30 C31 175.4(7) . . . . no
C29 C30 C31 C32 0.9(12) . . . . no
C30 C31 C32 C33 1.1(12) . . . . no
C31 C32 C33 C34 179.0(7) . . . . no
C31 C32 C33 N4 -1.0(11) . . . . no
N4 C33 C34 O10 -8.9(9) . . . . no
C32 C33 C34 O10 171.1(6) . . . . no
O10 C35 C36 N6 49.0(7) . . . . no
O10 C35 C36 C37 166.0(6) . . . . no
N6 C36 C37 O11 -13.4(7) . . . . no
C35 C36 C37 O11 -134.2(6) . . . . no
O11 C38 C39 C40 32.7(9) . . . . no
O11 C38 C39 C44 -147.5(6) . . . . no
N6 C38 C39 C40 -145.4(7) . . . . no
N6 C38 C39 C44 34.4(10) . . . . no
C44 C39 C40 C41 -3.1(10) . . . . no
C38 C39 C44 C43 -177.5(6) . . . . no
C40 C39 C44 C43 2.3(10) . . . . no
C38 C39 C40 C41 176.7(6) . . . . no
C39 C40 C41 C42 1.4(10) . . . . no
C40 C41 C42 C43 1.0(11) . . . . no
C41 C42 C43 C44 -1.7(11) . . . . no
C42 C43 C44 C39 0.0(11) . . . . no
O9 C45 C46 N5 54.2(7) . . . . no
O9 C45 C46 C47 170.6(7) . . . . no
N5 C46 C47 O12 -3.7(8) . . . . no
C45 C46 C47 O12 -122.3(7) . . . . no
O12 C48 C49 C50 19.5(10) . . . . no
O12 C48 C49 C54 -163.8(6) . . . . no
N5 C48 C49 C50 -158.7(8) . . . . no
N5 C48 C49 C54 17.9(11) . . . . no
C48 C49 C54 C53 -172.1(7) . . . . no
C50 C49 C54 C53 4.6(10) . . . . no
C54 C49 C50 C51 -2.5(11) . . . . no
C48 C49 C50 C51 174.3(8) . . . . no
C49 C50 C51 C52 -1.2(13) . . . . no
C50 C51 C52 C53 2.8(14) . . . . no
C51 C52 C53 C54 -0.7(13) . . . . no
C52 C53 C54 C49 -3.1(11) . . . . no

loop_
_platon_squeeze_void_nr
_platon_squeeze_void_average_x
_platon_squeeze_void_average_y
_platon_squeeze_void_average_z
_platon_squeeze_void_volume
_platon_squeeze_void_count_electrons
1 -0.060 0.292 0.168 74.3 3.5
2 0.060 0.792 0.832 74.4 3.4
3 0.350 0.267 0.646 88.1 6.5
4 0.649 0.767 0.354 88.1 6.5
